data_7204193
loop_
_publ_author_name
'Leung, Wilson'
'Cosway, Sarah'
'Jones, Raymond H. V.'
'McCann, Hannah'
'Wills, Martin'

_publ_section_title
;
 Synthesis of dihydrobenzazaphosphole ligands via an intramolecular
 cyclisation reaction
;
_journal_issue 20
_journal_name_full 'Journal of the Chemical Society, Perkin Transactions 1'
_journal_page_first 2588
_journal_paper_doi 10.1039/b105495n
_journal_year 2001
_chemical_formula_sum 'C18 H21 B Br N O P'
_chemical_formula_weight 389.05
_chemical_name_systematic
; 
? 
;
_space_group_IT_number 5
_symmetry_cell_setting monoclinic
_symmetry_space_group_name_Hall 'C 2y'
_symmetry_space_group_name_H-M 'C 1 2 1'
_atom_sites_solution_hydrogens geom
_atom_sites_solution_primary direct
_atom_sites_solution_secondary difmap
_audit_creation_method SHELXL
_cell_angle_alpha 90.00
_cell_angle_beta 96.7510(10)
_cell_angle_gamma 90.00
_cell_formula_units_Z 16
_cell_length_a 27.0233(2)
_cell_length_b 14.3417(3)
_cell_length_c 20.1259(4)
_cell_measurement_temperature 180(2)
_cell_volume 7745.9(2)
_computing_structure_refinement 'SHELXL-96 (Sheldrick, 1996)'
_computing_structure_solution 'SHELXS-96 (Sheldrick, 1990)'
_diffrn_ambient_temperature 180(2)
_diffrn_radiation_monochromator graphite
_diffrn_radiation_source 'fine-focus sealed tube'
_diffrn_radiation_type MoK\a
_diffrn_radiation_wavelength 0.71073
_diffrn_reflns_av_R_equivalents 0.0402
_diffrn_reflns_av_sigmaI/netI 0.1045
_diffrn_reflns_limit_h_max 31
_diffrn_reflns_limit_h_min -34
_diffrn_reflns_limit_k_max 19
_diffrn_reflns_limit_k_min -17
_diffrn_reflns_limit_l_max 26
_diffrn_reflns_limit_l_min -15
_diffrn_reflns_number 19561
_diffrn_reflns_theta_max 25.00
_diffrn_reflns_theta_min 1.02
_exptl_absorpt_coefficient_mu 2.208
_exptl_absorpt_correction_T_max 0.8381
_exptl_absorpt_correction_T_min 0.5156
_exptl_crystal_density_diffrn 1.334
_exptl_crystal_F_000 3184
_exptl_crystal_size_max 0.60
_exptl_crystal_size_mid 0.20
_exptl_crystal_size_min 0.10
_refine_diff_density_max 1.043
_refine_diff_density_min -0.927
_refine_diff_density_rms 0.076
_refine_ls_abs_structure_details 'Flack H D (1983), Acta Cryst. A39, 876-881'
_refine_ls_abs_structure_Flack 0.018(8)
_refine_ls_extinction_method none
_refine_ls_goodness_of_fit_all 0.947
_refine_ls_goodness_of_fit_obs 1.042
_refine_ls_matrix_type full
_refine_ls_number_parameters 840
_refine_ls_number_reflns 13053
_refine_ls_number_restraints 46
_refine_ls_restrained_S_all 0.945
_refine_ls_restrained_S_obs 1.039
_refine_ls_R_factor_all 0.1126
_refine_ls_R_factor_obs 0.0521
_refine_ls_shift/esd_max 0.001
_refine_ls_shift/esd_mean 0.000
_refine_ls_structure_factor_coef Fsqd
_refine_ls_weighting_details 'w=1/[\s^2^(Fo^2^)+(0.0453P)^2^+0.0000P] where P=(Fo^2^+2Fc^2^)/3'
_refine_ls_weighting_scheme calc
_refine_ls_wR_factor_all 0.1167
_refine_ls_wR_factor_obs 0.0954
_reflns_number_observed 7522
_reflns_number_total 13053
_reflns_observed_criterion >2sigma(I)
_cod_data_source_file b105495n.txt
_cod_data_source_block swb21
_cod_depositor_comments
;
The following automatic conversions were performed:

'_refine_ls_weighting_scheme' value 'calc
w=1/[\s^2^(Fo^2^)+(0.0453P)^2^+0.0000P] where P=(Fo^2^+2Fc^2^)/3' was
changed to 'calc'. New tag '_refine_ls_weighting_details' was
created. The value of the new tag was set to
'w=1/[\s^2^(Fo^2^)+(0.0453P)^2^+0.0000P] where P=(Fo^2^+2Fc^2^)/3'.

Automatic conversion script
Id: cif_fix_values 3143 2015-03-26 13:38:13Z robertas 
;
_cod_original_sg_symbol_H-M C2
_cod_database_code 7204193

loop_
_symmetry_equiv_pos_as_xyz
'x, y, z'
'-x, y, -z'
'x+1/2, y+1/2, z'
'-x+1/2, y+1/2, -z'

loop_
_atom_site_aniso_label
_atom_site_aniso_U_11
_atom_site_aniso_U_22
_atom_site_aniso_U_33
_atom_site_aniso_U_23
_atom_site_aniso_U_13
_atom_site_aniso_U_12
Br1 0.0581(6) 0.0607(7) 0.0402(6) 0.0165(4) 0.0092(4) -0.0055(5)
Br2 0.0920(8) 0.1061(10) 0.0685(8) 0.0377(6) 0.0533(6) 0.0615(7)
Br3 0.0763(7) 0.0909(9) 0.0542(7) -0.0178(5) 0.0356(5) -0.0439(6)
Br4 0.0593(6) 0.0589(7) 0.0440(6) -0.0222(4) 0.0068(4) 0.0031(5)
P1 0.0271(10) 0.0214(11) 0.0253(11) 0.0016(9) 0.0045(8) -0.0005(8)
P2 0.0329(11) 0.0205(11) 0.0255(12) -0.0034(9) 0.0070(8) -0.0001(9)
P3 0.0335(11) 0.0187(11) 0.0311(12) 0.0010(9) 0.0089(8) -0.0012(9)
P4 0.0294(10) 0.0181(11) 0.0222(11) -0.0012(9) 0.0059(8) 0.0024(8)
O11 0.036(3) 0.036(3) 0.029(3) 0.006(2) 0.013(2) 0.001(2)
O21 0.032(3) 0.027(3) 0.026(3) -0.005(2) 0.014(2) -0.001(2)
O31 0.027(3) 0.033(3) 0.032(3) 0.003(2) 0.015(2) -0.005(2)
O41 0.029(3) 0.029(3) 0.025(3) -0.002(2) 0.010(2) 0.000(2)
N11 0.026(3) 0.025(3) 0.015(3) 0.002(3) 0.004(2) 0.004(3)
N21 0.031(3) 0.025(3) 0.015(3) -0.001(3) 0.003(2) -0.004(3)
N31 0.028(3) 0.022(3) 0.027(3) -0.006(3) 0.009(2) -0.003(3)
N41 0.024(3) 0.023(3) 0.028(3) -0.001(3) 0.007(2) -0.001(2)
B1 0.046(6) 0.022(5) 0.057(6) 0.000(4) 0.002(4) -0.004(4)
B2 0.058(6) 0.018(5) 0.062(7) -0.004(4) 0.022(5) -0.005(4)
B3 0.052(6) 0.022(5) 0.049(6) 0.000(4) 0.010(4) -0.007(4)
B4 0.060(6) 0.013(5) 0.037(6) -0.002(4) 0.005(4) 0.001(4)
C101 0.034(4) 0.029(4) 0.013(4) 0.001(3) 0.003(3) 0.001(3)
C102 0.038(4) 0.032(5) 0.028(5) 0.002(4) 0.006(3) -0.003(4)
C103 0.052(5) 0.040(5) 0.038(5) -0.001(4) 0.004(4) -0.018(4)
C104 0.039(5) 0.071(7) 0.054(6) 0.004(5) -0.013(4) -0.015(5)
C105 0.051(5) 0.050(6) 0.050(6) 0.013(5) -0.009(4) -0.001(4)
C106 0.037(5) 0.043(5) 0.032(5) 0.007(4) -0.004(3) -0.004(4)
C107 0.039(4) 0.030(5) 0.030(5) -0.005(4) 0.004(3) 0.008(3)
C108 0.025(4) 0.033(5) 0.022(4) 0.001(3) 0.006(3) 0.014(3)
C109 0.032(4) 0.024(4) 0.040(5) 0.001(4) -0.002(3) 0.004(3)
C110 0.028(4) 0.054(6) 0.063(6) -0.005(5) -0.005(4) 0.004(4)
C111 0.043(5) 0.053(6) 0.048(5) 0.012(5) 0.001(4) 0.013(4)
C112 0.038(4) 0.037(5) 0.017(4) -0.014(3) 0.014(3) -0.007(3)
C113 0.017(4) 0.038(5) 0.027(4) 0.002(4) 0.003(3) 0.008(3)
C114 0.041(4) 0.039(5) 0.027(4) -0.006(4) 0.001(3) 0.002(4)
C115 0.050(5) 0.047(5) 0.042(6) -0.004(5) -0.001(4) 0.009(4)
C116 0.052(6) 0.071(8) 0.041(6) -0.033(5) -0.005(4) 0.006(5)
C117 0.045(5) 0.087(8) 0.021(5) -0.004(5) 0.015(4) 0.007(5)
C118 0.035(4) 0.044(5) 0.028(5) 0.002(4) 0.003(3) 0.004(3)
C201 0.023(4) 0.033(5) 0.032(5) -0.007(4) 0.010(3) -0.005(3)
C202 0.030(4) 0.045(6) 0.028(5) -0.007(4) 0.004(3) -0.001(4)
C203 0.039(5) 0.058(6) 0.034(5) -0.011(5) 0.004(4) 0.011(4)
C204 0.031(5) 0.095(8) 0.041(6) -0.006(5) -0.001(4) 0.009(5)
C205 0.044(5) 0.073(7) 0.044(6) -0.024(5) 0.001(4) -0.010(5)
C206 0.037(5) 0.041(5) 0.037(5) -0.017(4) 0.010(4) -0.009(4)
C207 0.034(4) 0.026(5) 0.038(5) 0.009(4) 0.003(3) -0.001(3)
C208 0.034(4) 0.024(5) 0.020(4) 0.003(3) 0.009(3) -0.004(3)
C209 0.024(4) 0.038(5) 0.032(5) -0.002(4) -0.008(3) -0.009(3)
C210 0.054(5) 0.064(6) 0.031(5) 0.001(4) -0.003(4) -0.035(4)
C211 0.046(5) 0.065(6) 0.052(6) 0.017(5) 0.003(4) -0.002(5)
C212 0.023(4) 0.032(5) 0.029(4) -0.001(4) 0.006(3) 0.002(3)
C213 0.026(4) 0.030(4) 0.023(4) 0.001(3) 0.007(3) -0.010(3)
C214 0.045(5) 0.044(5) 0.027(4) 0.007(4) 0.017(3) 0.006(4)
C215 0.045(5) 0.044(5) 0.050(6) 0.014(4) 0.019(4) 0.008(4)
C216 0.056(5) 0.037(5) 0.030(5) 0.018(4) 0.006(4) -0.004(4)
C217 0.049(5) 0.055(6) 0.037(5) 0.004(4) 0.022(4) -0.005(4)
C218 0.038(4) 0.042(5) 0.036(5) 0.011(4) 0.005(3) 0.008(4)
C301 0.030(4) 0.043(5) 0.018(4) -0.001(4) 0.005(3) 0.004(4)
C302 0.035(4) 0.034(5) 0.036(5) 0.005(4) 0.004(3) -0.002(4)
C303 0.043(5) 0.059(6) 0.046(6) 0.005(5) -0.002(4) -0.019(5)
C304 0.035(5) 0.092(8) 0.036(5) 0.005(5) -0.001(4) -0.016(5)
C305 0.042(5) 0.080(7) 0.048(6) 0.012(5) -0.003(4) 0.003(5)
C306 0.050(5) 0.037(5) 0.049(6) 0.011(4) 0.004(4) 0.010(4)
C307 0.039(4) 0.018(4) 0.026(4) 0.005(3) 0.013(3) 0.001(3)
C308 0.036(4) 0.024(4) 0.024(4) -0.006(3) 0.004(3) 0.011(3)
C309 0.030(4) 0.033(5) 0.028(4) 0.000(4) -0.006(3) 0.003(3)
C310 0.035(5) 0.064(6) 0.053(6) -0.016(5) -0.001(4) -0.003(4)
C311 0.045(5) 0.055(6) 0.041(5) 0.006(4) 0.005(4) 0.022(4)
C312 0.035(4) 0.026(5) 0.023(4) -0.001(3) 0.011(3) 0.000(3)
C313 0.035(4) 0.019(4) 0.021(4) -0.005(3) 0.006(3) 0.010(3)
C314 0.044(5) 0.022(4) 0.032(4) -0.008(3) 0.011(3) -0.005(3)
C315 0.051(5) 0.019(4) 0.056(6) -0.018(4) 0.004(4) -0.006(4)
C316 0.054(5) 0.049(6) 0.035(5) -0.018(4) 0.003(4) 0.009(4)
C317 0.050(5) 0.051(6) 0.026(5) -0.014(4) 0.013(4) 0.008(4)
C318 0.029(4) 0.038(5) 0.045(5) -0.002(4) 0.003(4) 0.002(4)
C401 0.020(4) 0.021(4) 0.021(4) 0.005(3) 0.007(3) 0.003(3)
C402 0.041(4) 0.024(5) 0.031(5) -0.002(4) 0.004(3) 0.000(4)
C403 0.041(5) 0.043(5) 0.043(5) 0.003(4) 0.007(4) 0.014(4)
C404 0.038(5) 0.052(6) 0.056(6) -0.004(5) 0.004(4) 0.015(4)
C405 0.034(5) 0.066(6) 0.040(5) -0.014(5) -0.010(4) -0.001(4)
C406 0.036(4) 0.033(5) 0.040(5) -0.004(4) 0.005(4) 0.001(4)
C407 0.062(5) 0.036(6) 0.020(4) -0.012(4) 0.016(3) -0.009(4)
C408 0.035(4) 0.012(4) 0.037(5) -0.001(3) 0.002(3) -0.002(3)
C409 0.041(5) 0.033(5) 0.026(4) 0.005(4) -0.003(3) -0.004(4)
C410 0.058(6) 0.049(6) 0.047(5) -0.011(5) -0.010(4) -0.022(4)
C411 0.040(5) 0.041(5) 0.069(6) 0.010(4) -0.017(4) 0.004(4)
C412 0.034(4) 0.035(5) 0.031(5) -0.005(4) 0.014(3) -0.002(3)
C413 0.016(3) 0.036(5) 0.025(4) 0.009(4) 0.003(3) -0.008(3)
C414 0.041(4) 0.043(5) 0.026(4) -0.001(4) 0.007(3) 0.002(4)
C415 0.048(5) 0.037(5) 0.049(6) 0.015(4) 0.002(4) -0.006(4)
C416 0.056(5) 0.075(8) 0.023(5) 0.024(5) 0.006(4) -0.007(5)
C417 0.042(5) 0.081(7) 0.012(4) 0.004(4) 0.007(3) -0.011(5)
C418 0.021(4) 0.040(5) 0.041(5) -0.011(4) 0.005(3) -0.011(3)

loop_
_atom_site_label
_atom_site_type_symbol
_atom_site_fract_x
_atom_site_fract_y
_atom_site_fract_z
_atom_site_U_iso_or_equiv
_atom_site_thermal_displace_type
_atom_site_occupancy
_atom_site_calc_flag
_atom_site_refinement_flags
_atom_site_disorder_group
Br1 Br 0.16586(3) 0.23469(6) -0.01438(4) 0.0527(3) Uani 1 d . .
Br2 Br 0.29604(4) 0.15700(8) 0.00107(5) 0.0854(4) Uani 1 d . .
Br3 Br 0.20894(3) -0.08639(7) -0.50467(4) 0.0715(4) Uani 1 d . .
Br4 Br 0.34299(3) -0.01342(6) -0.48408(4) 0.0540(3) Uani 1 d . .
P1 P 0.11310(6) 0.07711(13) 0.24063(9) 0.0245(4) Uani 1 d . .
P2 P 0.39382(6) 0.07719(13) -0.23346(9) 0.0260(5) Uani 1 d . .
P3 P 0.11149(6) -0.17244(13) -0.26968(9) 0.0274(5) Uani 1 d . .
P4 P 0.38434(6) -0.17074(13) -0.74255(9) 0.0230(4) Uani 1 d . .
O11 O 0.06462(16) 0.1191(3) 0.2680(2) 0.0330(12) Uani 1 d . .
O21 O 0.43915(15) 0.1266(3) -0.2634(2) 0.0275(11) Uani 1 d . .
O31 O 0.06543(15) -0.1234(3) -0.2403(2) 0.0299(12) Uani 1 d . .
O41 O 0.43240(15) -0.1263(3) -0.7685(2) 0.0270(11) Uani 1 d . .
N11 N 0.10425(18) 0.1305(4) 0.1673(2) 0.0221(13) Uani 1 d . .
N21 N 0.40176(18) 0.1323(4) -0.1609(2) 0.0237(13) Uani 1 d . .
N31 N 0.10494(18) -0.1128(4) -0.3414(2) 0.0248(14) Uani 1 d . .
N41 N 0.39267(18) -0.1213(4) -0.6682(2) 0.0244(13) Uani 1 d . .
B1 B 0.1134(3) -0.0552(6) 0.2437(5) 0.042(2) Uani 1 d D .
H1A H 0.1475(7) -0.0818(8) 0.2244(6) 0.063 Uiso 1 calc RD .
H1B H 0.0800(7) -0.0824(8) 0.2123(7) 0.063 Uiso 1 calc RD .
H1C H 0.1128(3) -0.0786(7) 0.2962(10) 0.063 Uiso 1 calc RD .
B2 B 0.3995(3) -0.0544(6) -0.2330(5) 0.045(2) Uani 1 d D .
H2A H 0.3671(6) -0.0854(8) -0.2118(6) 0.067 Uiso 1 calc RD .
H2B H 0.4345(7) -0.0751(7) -0.2018(7) 0.067 Uiso 1 calc RD .
H2C H 0.4004(3) -0.0798(8) -0.2850(10) 0.067 Uiso 1 calc RD .
B3 B 0.1060(3) -0.3032(6) -0.2732(4) 0.040(2) Uani 1 d D .
H3A H 0.1386(7) -0.3327(8) -0.2937(6) 0.061 Uiso 1 calc RD .
H3B H 0.0718(7) -0.3228(7) -0.3055(7) 0.061 Uiso 1 calc RD .
H3C H 0.1043(3) -0.3307(8) -0.2223(10) 0.061 Uiso 1 calc R .
B4 B 0.3846(3) -0.3016(5) -0.7485(4) 0.037(2) Uani 1 d D .
H4A H 0.3509(7) -0.3296(8) -0.7301(5) 0.055 Uiso 1 calc RD .
H4B H 0.4177(7) -0.3293(8) -0.7179(7) 0.055 Uiso 1 calc RD .
H4C H 0.3854(3) -0.3225(7) -0.8009(10) 0.055 Uiso 1 calc R .
C101 C 0.1681(2) 0.1276(5) 0.2873(3) 0.0255(17) Uani 1 d . .
C102 C 0.1819(2) 0.2205(5) 0.2775(3) 0.0324(19) Uani 1 d . .
H10A H 0.1627 0.2579 0.2450 0.039 Uiso 1 calc R .
C103 C 0.2232(3) 0.2576(6) 0.3148(4) 0.043(2) Uani 1 d . .
H10B H 0.2319 0.3210 0.3090 0.052 Uiso 1 calc R .
C104 C 0.2519(3) 0.2027(6) 0.3605(4) 0.056(2) Uani 1 d . .
H10C H 0.2804 0.2284 0.3862 0.067 Uiso 1 calc R .
C105 C 0.2393(3) 0.1104(6) 0.3689(4) 0.052(2) Uani 1 d . .
H10D H 0.2596 0.0723 0.3996 0.062 Uiso 1 calc R .
C106 C 0.1976(2) 0.0736(5) 0.3329(3) 0.0383(19) Uani 1 d . .
H10E H 0.1889 0.0104 0.3395 0.046 Uiso 1 calc R .
C107 C 0.0467(2) 0.2007(5) 0.2315(3) 0.0331(19) Uani 1 d . .
H10F H 0.0602 0.2572 0.2554 0.040 Uiso 1 calc R .
H10G H 0.0099 0.2030 0.2283 0.040 Uiso 1 calc R .
C108 C 0.0629(2) 0.1988(5) 0.1616(3) 0.0262(17) Uani 1 d . .
C109 C 0.0220(2) 0.1721(5) 0.1046(3) 0.0327(18) Uani 1 d . .
C110 C -0.0043(2) 0.0793(5) 0.1172(4) 0.049(2) Uani 1 d . .
H11A H 0.0207 0.0314 0.1306 0.073 Uiso 1 calc R .
H11B H -0.0248 0.0597 0.0761 0.073 Uiso 1 calc R .
H11C H -0.0257 0.0880 0.1528 0.073 Uiso 1 calc R .
C111 C -0.0164(3) 0.2507(5) 0.0952(4) 0.049(2) Uani 1 d . .
H11D H 0.0003 0.3091 0.0859 0.073 Uiso 1 calc R .
H11E H -0.0324 0.2577 0.1362 0.073 Uiso 1 calc R .
H11F H -0.0416 0.2357 0.0577 0.073 Uiso 1 calc R .
C112 C 0.1426(2) 0.1410(5) 0.1221(3) 0.0295(18) Uani 1 d . .
C113 C 0.1338(2) 0.0799(5) 0.0604(3) 0.0272(17) Uani 1 d . .
C114 C 0.1182(2) -0.0125(5) 0.0639(3) 0.0358(17) Uani 1 d . .
H11G H 0.1091 -0.0355 0.1051 0.043 Uiso 1 calc R .
C115 C 0.1156(3) -0.0709(6) 0.0098(4) 0.047(2) Uani 1 d . .
H11I H 0.1054 -0.1338 0.0145 0.056 Uiso 1 calc R .
C116 C 0.1273(3) -0.0406(7) -0.0505(4) 0.055(3) Uani 1 d . .
H11J H 0.1248 -0.0817 -0.0878 0.066 Uiso 1 calc R .
C117 C 0.1427(3) 0.0500(7) -0.0569(4) 0.050(2) Uani 1 d . .
H11H H 0.1508 0.0724 -0.0988 0.060 Uiso 1 calc R .
C118 C 0.1462(2) 0.1083(5) -0.0017(4) 0.0359(19) Uani 1 d . .
C201 C 0.3363(2) 0.1193(5) -0.2780(3) 0.0285(18) Uani 1 d . .
C202 C 0.3193(2) 0.2094(5) -0.2665(3) 0.034(2) Uani 1 d . .
H20C H 0.3378 0.2482 -0.2344 0.041 Uiso 1 calc R .
C203 C 0.2755(3) 0.2425(6) -0.3019(3) 0.044(2) Uani 1 d . .
H20D H 0.2638 0.3035 -0.2941 0.052 Uiso 1 calc R .
C204 C 0.2492(3) 0.1848(7) -0.3485(4) 0.056(3) Uani 1 d . .
H20E H 0.2195 0.2069 -0.3735 0.068 Uiso 1 calc R .
C205 C 0.2653(3) 0.0970(6) -0.3590(4) 0.054(2) Uani 1 d . .
H20F H 0.2465 0.0581 -0.3908 0.065 Uiso 1 calc R .
C206 C 0.3087(2) 0.0637(5) -0.3240(3) 0.0380(19) Uani 1 d . .
H20G H 0.3195 0.0021 -0.3319 0.046 Uiso 1 calc R .
C207 C 0.4493(2) 0.2169(5) -0.2316(3) 0.0328(19) Uani 1 d . .
H20A H 0.4300 0.2659 -0.2579 0.039 Uiso 1 calc R .
H20B H 0.4851 0.2319 -0.2304 0.039 Uiso 1 calc R .
C208 C 0.4350(2) 0.2151(5) -0.1607(3) 0.0254(17) Uani 1 d . .
C209 C 0.4794(2) 0.2069(5) -0.1041(3) 0.0324(19) Uani 1 d . .
C210 C 0.5055(3) 0.3016(6) -0.0958(4) 0.050(2) Uani 1 d . .
H21A H 0.5325 0.2983 -0.0588 0.075 Uiso 1 calc R .
H21B H 0.4815 0.3494 -0.0862 0.075 Uiso 1 calc R .
H21C H 0.5194 0.3176 -0.1372 0.075 Uiso 1 calc R .
C211 C 0.5158(3) 0.1308(6) -0.1186(4) 0.054(2) Uani 1 d . .
H21D H 0.5433 0.1285 -0.0823 0.082 Uiso 1 calc R .
H21E H 0.5290 0.1443 -0.1609 0.082 Uiso 1 calc R .
H21F H 0.4986 0.0705 -0.1219 0.082 Uiso 1 calc R .
C212 C 0.3639(2) 0.1317(5) -0.1138(3) 0.0279(18) Uani 1 d . .
H21K H 0.3317 0.1116 -0.1381 0.033 Uiso 1 calc R .
H21L H 0.3596 0.1961 -0.0977 0.033 Uiso 1 calc R .
C213 C 0.3765(2) 0.0680(5) -0.0532(3) 0.0258(16) Uani 1 d . .
C214 C 0.4132(2) 0.0014(5) -0.0519(3) 0.0373(19) Uani 1 d . .
H21G H 0.4319 -0.0044 -0.0888 0.045 Uiso 1 calc R .
C215 C 0.4233(3) -0.0572(5) 0.0026(4) 0.046(2) Uani 1 d . .
H21H H 0.4486 -0.1032 0.0020 0.055 Uiso 1 calc R .
C216 C 0.3979(3) -0.0507(5) 0.0572(4) 0.041(2) Uani 1 d . .
H21I H 0.4055 -0.0907 0.0946 0.049 Uiso 1 calc R .
C217 C 0.3610(3) 0.0156(6) 0.0566(4) 0.045(2) Uani 1 d . .
H21J H 0.3425 0.0217 0.0937 0.055 Uiso 1 calc R .
C218 C 0.3511(2) 0.0733(5) 0.0014(4) 0.0385(19) Uani 1 d . .
C301 C 0.1686(2) -0.1315(5) -0.2224(3) 0.0302(18) Uani 1 d . .
C302 C 0.1871(3) -0.0423(5) -0.2304(3) 0.035(2) Uani 1 d . .
H30A H 0.1705 -0.0013 -0.2627 0.042 Uiso 1 calc R .
C303 C 0.2292(3) -0.0135(7) -0.1918(4) 0.050(2) Uani 1 d . .
H30B H 0.2409 0.0481 -0.1973 0.060 Uiso 1 calc R .
C304 C 0.2550(3) -0.0702(7) -0.1458(4) 0.055(2) Uani 1 d . .
H30C H 0.2845 -0.0485 -0.1201 0.066 Uiso 1 calc R .
C305 C 0.2378(3) -0.1602(7) -0.1367(4) 0.058(2) Uani 1 d . .
H30D H 0.2554 -0.2005 -0.1048 0.069 Uiso 1 calc R .
C306 C 0.1942(3) -0.1905(5) -0.1753(4) 0.046(2) Uani 1 d . .
H30E H 0.1821 -0.2517 -0.1693 0.055 Uiso 1 calc R .
C307 C 0.0566(2) -0.0290(5) -0.2676(3) 0.0269(17) Uani 1 d . .
C308 C 0.0707(2) -0.0310(5) -0.3405(3) 0.0279(17) Uani 1 d . .
C309 C 0.0265(2) -0.0393(5) -0.3970(3) 0.0310(18) Uani 1 d . .
C310 C -0.0105(3) -0.1139(5) -0.3838(4) 0.051(2) Uani 1 d . .
H31G H -0.0379 -0.1146 -0.4203 0.077 Uiso 1 calc R .
H31H H -0.0237 -0.1009 -0.3415 0.077 Uiso 1 calc R .
H31I H 0.0061 -0.1748 -0.3811 0.077 Uiso 1 calc R .
C311 C 0.0002(3) 0.0562(5) -0.4049(4) 0.047(2) Uani 1 d . .
H31J H -0.0278 0.0525 -0.4406 0.071 Uiso 1 calc R .
H31K H 0.0239 0.1036 -0.4165 0.071 Uiso 1 calc R .
H31L H -0.0123 0.0732 -0.3628 0.071 Uiso 1 calc R .
C312 C 0.1410(2) -0.1139(4) -0.3895(3) 0.0275(17) Uani 1 d . .
H31A H 0.1735 -0.1346 -0.3663 0.033 Uiso 1 calc R .
H31B H 0.1454 -0.0493 -0.4051 0.033 Uiso 1 calc R .
C313 C 0.1282(2) -0.1750(4) -0.4498(3) 0.0248(16) Uani 1 d . .
C314 C 0.0910(2) -0.2409(5) -0.4533(3) 0.0323(18) Uani 1 d . .
H31C H 0.0728 -0.2481 -0.4160 0.039 Uiso 1 calc R .
C315 C 0.0790(3) -0.2968(5) -0.5082(4) 0.042(2) Uani 1 d . .
H31D H 0.0527 -0.3408 -0.5085 0.050 Uiso 1 calc R .
C316 C 0.1049(3) -0.2892(5) -0.5627(4) 0.046(2) Uani 1 d . .
H31E H 0.0969 -0.3286 -0.6004 0.056 Uiso 1 calc R .
C317 C 0.1423(3) -0.2248(5) -0.5626(4) 0.042(2) Uani 1 d . .
H31F H 0.1603 -0.2182 -0.6002 0.050 Uiso 1 calc R .
C318 C 0.1533(2) -0.1692(5) -0.5062(4) 0.0377(19) Uani 1 d . .
C401 C 0.3290(2) -0.1173(5) -0.7866(3) 0.0204(16) Uani 1 d . .
C402 C 0.3162(2) -0.0251(5) -0.7753(3) 0.0318(18) Uani 1 d . .
H40B H 0.3365 0.0113 -0.7434 0.038 Uiso 1 calc R .
C403 C 0.2748(3) 0.0134(6) -0.8096(4) 0.042(2) Uani 1 d . .
H40C H 0.2661 0.0759 -0.8005 0.050 Uiso 1 calc R .
C404 C 0.2454(3) -0.0369(6) -0.8572(4) 0.049(2) Uani 1 d . .
H40D H 0.2171 -0.0091 -0.8820 0.059 Uiso 1 calc R .
C405 C 0.2577(3) -0.1292(6) -0.8685(4) 0.048(2) Uani 1 d . .
H40E H 0.2371 -0.1650 -0.9005 0.057 Uiso 1 calc R .
C406 C 0.2989(2) -0.1690(5) -0.8341(3) 0.0364(19) Uani 1 d . .
H40F H 0.3071 -0.2320 -0.8426 0.044 Uiso 1 calc R .
C407 C 0.4500(3) -0.0413(5) -0.7320(3) 0.039(2) Uani 1 d . .
C408 C 0.4326(2) -0.0514(5) -0.6619(3) 0.0285(18) Uani 1 d . .
H40A H 0.4174 0.0094 -0.6509 0.034 Uiso 1 calc R .
C409 C 0.4739(2) -0.0736(5) -0.6048(3) 0.0336(18) Uani 1 d . .
H40G H 0.4575 -0.0802 -0.5630 0.040 Uiso 1 calc R .
C410 C 0.5099(3) 0.0085(5) -0.5942(4) 0.052(2) Uani 1 d . .
H41A H 0.5349 -0.0044 -0.5560 0.079 Uiso 1 calc R .
H41B H 0.4914 0.0650 -0.5853 0.079 Uiso 1 calc R .
H41C H 0.5265 0.0176 -0.6345 0.079 Uiso 1 calc R .
C411 C 0.5004(3) -0.1640(5) -0.6146(4) 0.052(2) Uani 1 d . .
H41D H 0.5200 -0.1822 -0.5726 0.077 Uiso 1 calc R .
H41E H 0.5225 -0.1560 -0.6494 0.077 Uiso 1 calc R .
H41F H 0.4758 -0.2127 -0.6283 0.077 Uiso 1 calc R .
C412 C 0.3539(2) -0.1184(5) -0.6229(3) 0.0328(19) Uani 1 d . .
H41G H 0.3223 -0.1406 -0.6475 0.039 Uiso 1 calc R .
H41H H 0.3490 -0.0527 -0.6101 0.039 Uiso 1 calc R .
C413 C 0.3648(2) -0.1755(5) -0.5598(3) 0.0255(16) Uani 1 d . .
C414 C 0.3780(2) -0.2681(5) -0.5631(3) 0.0365(17) Uani 1 d . .
H41I H 0.3829 -0.2944 -0.6051 0.044 Uiso 1 calc R .
C415 C 0.3843(2) -0.3233(6) -0.5068(4) 0.045(2) Uani 1 d . .
H41J H 0.3928 -0.3872 -0.5108 0.054 Uiso 1 calc R .
C416 C 0.3786(3) -0.2880(7) -0.4463(4) 0.051(2) Uani 1 d . .
H41K H 0.3837 -0.3268 -0.4078 0.061 Uiso 1 calc R .
C417 C 0.3659(3) -0.1985(7) -0.4396(4) 0.045(2) Uani 1 d . .
H41L H 0.3618 -0.1738 -0.3968 0.054 Uiso 1 calc R .
C418 C 0.3587(2) -0.1422(5) -0.4962(4) 0.0337(19) Uani 1 d . .

loop_
_atom_type_symbol
_atom_type_description
_atom_type_scat_dispersion_real
_atom_type_scat_dispersion_imag
_atom_type_scat_source
C C 0.0033 0.0016 'International Tables Vol C Tables 4.2.6.8 and 6.1.1.4'
H H 0.0000 0.0000 'International Tables Vol C Tables 4.2.6.8 and 6.1.1.4'
B B 0.0013 0.0007 'International Tables Vol C Tables 4.2.6.8 and 6.1.1.4'
N N 0.0061 0.0033 'International Tables Vol C Tables 4.2.6.8 and 6.1.1.4'
O O 0.0106 0.0060 'International Tables Vol C Tables 4.2.6.8 and 6.1.1.4'
P P 0.1023 0.0942 'International Tables Vol C Tables 4.2.6.8 and 6.1.1.4'
Br Br -0.2901 2.4595 'International Tables Vol C Tables 4.2.6.8 and 6.1.1.4'

loop_
_geom_angle_atom_site_label_1
_geom_angle_atom_site_label_2
_geom_angle_atom_site_label_3
_geom_angle
_geom_angle_site_symmetry_1
_geom_angle_site_symmetry_3
_geom_angle_publ_flag
O11 P1 N11 95.4(2) . . ?
O11 P1 C101 109.1(3) . . ?
N11 P1 C101 107.6(3) . . ?
O11 P1 B1 111.5(3) . . ?
N11 P1 B1 119.4(3) . . ?
C101 P1 B1 112.4(4) . . ?
O21 P2 N21 95.5(2) . . ?
O21 P2 C201 108.6(3) . . ?
N21 P2 C201 107.1(3) . . ?
O21 P2 B2 112.3(3) . . ?
N21 P2 B2 118.0(4) . . ?
C201 P2 B2 113.6(4) . . ?
O31 P3 N31 94.9(2) . . ?
O31 P3 C301 108.3(3) . . ?
N31 P3 C301 106.6(3) . . ?
O31 P3 B3 112.9(3) . . ?
N31 P3 B3 118.6(3) . . ?
C301 P3 B3 113.7(4) . . ?
O41 P4 N41 95.5(2) . . ?
O41 P4 C401 109.1(3) . . ?
N41 P4 C401 106.2(3) . . ?
O41 P4 B4 111.7(3) . . ?
N41 P4 B4 119.1(3) . . ?
C401 P4 B4 113.5(3) . . ?
C107 O11 P1 111.8(4) . . ?
C207 O21 P2 110.0(4) . . ?
C307 O31 P3 111.5(4) . . ?
C407 O41 P4 113.3(4) . . ?
C112 N11 C108 117.8(5) . . ?
C112 N11 P1 124.2(4) . . ?
C108 N11 P1 113.8(4) . . ?
C212 N21 C208 117.9(5) . . ?
C212 N21 P2 122.5(4) . . ?
C208 N21 P2 113.5(4) . . ?
C312 N31 C308 118.8(5) . . ?
C312 N31 P3 124.0(4) . . ?
C308 N31 P3 113.2(4) . . ?
C412 N41 C408 119.9(5) . . ?
C412 N41 P4 123.1(4) . . ?
C408 N41 P4 113.2(4) . . ?
C106 C101 C102 118.9(6) . . ?
C106 C101 P1 119.7(6) . . ?
C102 C101 P1 121.4(5) . . ?
C103 C102 C101 120.1(7) . . ?
C102 C103 C104 120.0(8) . . ?
C103 C104 C105 120.1(7) . . ?
C106 C105 C104 120.2(8) . . ?
C105 C106 C101 120.7(7) . . ?
O11 C107 C108 110.1(5) . . ?
N11 C108 C107 103.7(5) . . ?
N11 C108 C109 111.1(5) . . ?
C107 C108 C109 115.7(5) . . ?
C111 C109 C110 109.6(5) . . ?
C111 C109 C108 108.9(6) . . ?
C110 C109 C108 113.2(6) . . ?
N11 C112 C113 113.3(5) . . ?
C118 C113 C114 115.5(6) . . ?
C118 C113 C112 122.4(7) . . ?
C114 C113 C112 121.7(6) . . ?
C115 C114 C113 121.9(7) . . ?
C116 C115 C114 121.2(8) . . ?
C115 C116 C117 119.4(8) . . ?
C116 C117 C118 119.1(7) . . ?
C117 C118 C113 122.9(7) . . ?
C117 C118 Br1 117.3(6) . . ?
C113 C118 Br1 119.7(6) . . ?
C206 C201 C202 118.9(6) . . ?
C206 C201 P2 120.6(6) . . ?
C202 C201 P2 120.5(5) . . ?
C203 C202 C201 120.5(7) . . ?
C204 C203 C202 118.7(8) . . ?
C205 C204 C203 120.8(8) . . ?
C204 C205 C206 120.7(8) . . ?
C201 C206 C205 120.3(7) . . ?
O21 C207 C208 110.0(5) . . ?
N21 C208 C207 103.4(5) . . ?
N21 C208 C209 110.6(5) . . ?
C207 C208 C209 115.3(5) . . ?
C211 C209 C210 110.8(6) . . ?
C211 C209 C208 112.0(6) . . ?
C210 C209 C208 108.6(6) . . ?
N21 C212 C213 114.2(5) . . ?
C218 C213 C214 116.9(6) . . ?
C218 C213 C212 121.5(6) . . ?
C214 C213 C212 121.6(6) . . ?
C213 C214 C215 120.9(6) . . ?
C216 C215 C214 121.7(7) . . ?
C215 C216 C217 118.2(7) . . ?
C216 C217 C218 119.5(7) . . ?
C213 C218 C217 123.0(7) . . ?
C213 C218 Br2 119.8(5) . . ?
C217 C218 Br2 117.1(5) . . ?
C302 C301 C306 118.7(6) . . ?
C302 C301 P3 122.3(6) . . ?
C306 C301 P3 119.0(6) . . ?
C303 C302 C301 120.1(7) . . ?
C304 C303 C302 122.2(9) . . ?
C303 C304 C305 119.5(8) . . ?
C304 C305 C306 119.1(8) . . ?
C301 C306 C305 120.5(8) . . ?
O31 C307 C308 106.7(5) . . ?
N31 C308 C309 110.7(5) . . ?
N31 C308 C307 104.2(5) . . ?
C309 C308 C307 116.1(5) . . ?
C310 C309 C311 109.9(6) . . ?
C310 C309 C308 113.2(6) . . ?
C311 C309 C308 108.2(6) . . ?
N31 C312 C313 115.8(5) . . ?
C314 C313 C318 115.0(6) . . ?
C314 C313 C312 122.6(6) . . ?
C318 C313 C312 122.3(6) . . ?
C315 C314 C313 123.0(6) . . ?
C316 C315 C314 120.2(7) . . ?
C317 C316 C315 119.8(7) . . ?
C316 C317 C318 118.4(7) . . ?
C313 C318 C317 123.6(7) . . ?
C313 C318 Br3 118.8(5) . . ?
C317 C318 Br3 117.4(6) . . ?
C402 C401 C406 118.7(6) . . ?
C402 C401 P4 121.9(5) . . ?
C406 C401 P4 119.4(5) . . ?
C403 C402 C401 120.6(7) . . ?
C402 C403 C404 120.9(8) . . ?
C403 C404 C405 118.9(7) . . ?
C406 C405 C404 120.8(7) . . ?
C405 C406 C401 120.0(7) . . ?
O41 C407 C408 105.2(5) . . ?
N41 C408 C409 112.7(5) . . ?
N41 C408 C407 106.5(5) . . ?
C409 C408 C407 115.5(6) . . ?
C411 C409 C410 112.2(6) . . ?
C411 C409 C408 113.2(6) . . ?
C410 C409 C408 109.8(6) . . ?
N41 C412 C413 115.1(5) . . ?
C414 C413 C418 115.6(6) . . ?
C414 C413 C412 120.6(6) . . ?
C418 C413 C412 123.6(7) . . ?
C415 C414 C413 121.6(7) . . ?
C416 C415 C414 120.8(8) . . ?
C417 C416 C415 120.6(8) . . ?
C416 C417 C418 119.2(7) . . ?
C417 C418 C413 122.2(7) . . ?
C417 C418 Br4 117.8(6) . . ?
C413 C418 Br4 119.9(6) . . ?

loop_
_geom_bond_atom_site_label_1
_geom_bond_atom_site_label_2
_geom_bond_distance
_geom_bond_site_symmetry_2
_geom_bond_publ_flag
Br1 C118 1.914(7) . ?
Br2 C218 1.911(7) . ?
Br3 C318 1.914(7) . ?
Br4 C418 1.918(7) . ?
P1 O11 1.597(5) . ?
P1 N11 1.655(5) . ?
P1 C101 1.814(7) . ?
P1 B1 1.898(9) . ?
P2 O21 1.593(4) . ?
P2 N21 1.653(5) . ?
P2 C201 1.804(7) . ?
P2 B2 1.893(9) . ?
P3 O31 1.602(4) . ?
P3 N31 1.669(5) . ?
P3 C301 1.813(7) . ?
P3 B3 1.882(8) . ?
P4 O41 1.589(4) . ?
P4 N41 1.647(5) . ?
P4 C401 1.815(6) . ?
P4 B4 1.881(8) . ?
O11 C107 1.434(7) . ?
O21 C207 1.457(7) . ?
O31 C307 1.469(7) . ?
O41 C407 1.473(7) . ?
N11 C112 1.465(7) . ?
N11 C108 1.480(7) . ?
N21 C212 1.475(7) . ?
N21 C208 1.488(7) . ?
N31 C312 1.454(7) . ?
N31 C308 1.497(8) . ?
N41 C412 1.467(7) . ?
N41 C408 1.468(7) . ?
C101 C106 1.380(9) . ?
C101 C102 1.405(9) . ?
C102 C103 1.375(9) . ?
C103 C104 1.378(10) . ?
C104 C105 1.383(10) . ?
C105 C106 1.370(9) . ?
C107 C108 1.521(9) . ?
C108 C109 1.545(9) . ?
C109 C111 1.529(9) . ?
C109 C110 1.544(10) . ?
C112 C113 1.515(9) . ?
C113 C118 1.392(9) . ?
C113 C114 1.396(9) . ?
C114 C115 1.370(9) . ?
C115 C116 1.360(10) . ?
C116 C117 1.377(11) . ?
C117 C118 1.385(10) . ?
C201 C206 1.375(9) . ?
C201 C202 1.400(9) . ?
C202 C203 1.392(9) . ?
C203 C204 1.382(11) . ?
C204 C205 1.357(11) . ?
C205 C206 1.379(10) . ?
C207 C208 1.522(9) . ?
C208 C209 1.559(8) . ?
C209 C211 1.521(10) . ?
C209 C210 1.532(9) . ?
C212 C213 1.529(8) . ?
C213 C218 1.364(9) . ?
C213 C214 1.375(8) . ?
C214 C215 1.383(9) . ?
C215 C216 1.367(9) . ?
C216 C217 1.376(10) . ?
C217 C218 1.386(9) . ?
C301 C302 1.390(9) . ?
C301 C306 1.393(9) . ?
C302 C303 1.363(9) . ?
C303 C304 1.361(11) . ?
C304 C305 1.390(12) . ?
C305 C306 1.402(10) . ?
C307 C308 1.558(9) . ?
C308 C309 1.553(8) . ?
C309 C310 1.510(9) . ?
C309 C311 1.544(9) . ?
C312 C313 1.503(8) . ?
C313 C314 1.375(8) . ?
C313 C318 1.391(9) . ?
C314 C315 1.373(8) . ?
C315 C316 1.373(10) . ?
C316 C317 1.368(10) . ?
C317 C318 1.391(9) . ?
C401 C402 1.393(9) . ?
C401 C406 1.395(9) . ?
C402 C403 1.361(9) . ?
C403 C404 1.376(10) . ?
C404 C405 1.389(10) . ?
C405 C406 1.366(9) . ?
C407 C408 1.546(9) . ?
C408 C409 1.537(8) . ?
C409 C411 1.506(10) . ?
C409 C410 1.527(10) . ?
C412 C413 1.510(8) . ?
C413 C414 1.379(9) . ?
C413 C418 1.395(9) . ?
C414 C415 1.375(9) . ?
C415 C416 1.346(10) . ?
C416 C417 1.339(11) . ?
C417 C418 1.390(10) . ?

loop_
_geom_torsion_atom_site_label_1
_geom_torsion_atom_site_label_2
_geom_torsion_atom_site_label_3
_geom_torsion_atom_site_label_4
_geom_torsion
_geom_torsion_site_symmetry_1
_geom_torsion_site_symmetry_2
_geom_torsion_site_symmetry_3
_geom_torsion_site_symmetry_4
_geom_torsion_publ_flag
N11 P1 O11 C107 -19.1(5) . . . . ?
C101 P1 O11 C107 91.6(5) . . . . ?
B1 P1 O11 C107 -143.6(5) . . . . ?
N21 P2 O21 C207 -25.4(4) . . . . ?
C201 P2 O21 C207 84.7(4) . . . . ?
B2 P2 O21 C207 -148.8(5) . . . . ?
N31 P3 O31 C307 -27.5(4) . . . . ?
C301 P3 O31 C307 81.8(5) . . . . ?
B3 P3 O31 C307 -151.4(4) . . . . ?
N41 P4 O41 C407 -21.7(5) . . . . ?
C401 P4 O41 C407 87.5(5) . . . . ?
B4 P4 O41 C407 -146.0(5) . . . . ?
O11 P1 N11 C112 163.9(5) . . . . ?
C101 P1 N11 C112 51.9(6) . . . . ?
B1 P1 N11 C112 -77.7(6) . . . . ?
O11 P1 N11 C108 7.4(5) . . . . ?
C101 P1 N11 C108 -104.6(5) . . . . ?
B1 P1 N11 C108 125.8(5) . . . . ?
O21 P2 N21 C212 166.7(5) . . . . ?
C201 P2 N21 C212 55.3(6) . . . . ?
B2 P2 N21 C212 -74.4(6) . . . . ?
O21 P2 N21 C208 14.8(4) . . . . ?
C201 P2 N21 C208 -96.6(5) . . . . ?
B2 P2 N21 C208 133.7(5) . . . . ?
O31 P3 N31 C312 170.3(5) . . . . ?
C301 P3 N31 C312 59.6(6) . . . . ?
B3 P3 N31 C312 -70.2(6) . . . . ?
O31 P3 N31 C308 13.1(4) . . . . ?
C301 P3 N31 C308 -97.6(5) . . . . ?
B3 P3 N31 C308 132.6(5) . . . . ?
O41 P4 N41 C412 166.3(5) . . . . ?
C401 P4 N41 C412 54.6(6) . . . . ?
B4 P4 N41 C412 -75.0(6) . . . . ?
O41 P4 N41 C408 8.7(4) . . . . ?
C401 P4 N41 C408 -103.1(4) . . . . ?
B4 P4 N41 C408 127.3(5) . . . . ?
O11 P1 C101 C106 108.0(6) . . . . ?
N11 P1 C101 C106 -149.6(6) . . . . ?
B1 P1 C101 C106 -16.2(7) . . . . ?
O11 P1 C101 C102 -72.9(6) . . . . ?
N11 P1 C101 C102 29.5(6) . . . . ?
B1 P1 C101 C102 162.9(6) . . . . ?
C106 C101 C102 C103 -2.4(11) . . . . ?
P1 C101 C102 C103 178.4(5) . . . . ?
C101 C102 C103 C104 1.9(12) . . . . ?
C102 C103 C104 C105 0.0(13) . . . . ?
C103 C104 C105 C106 -1.5(14) . . . . ?
C104 C105 C106 C101 0.9(13) . . . . ?
C102 C101 C106 C105 1.0(11) . . . . ?
P1 C101 C106 C105 -179.9(6) . . . . ?
P1 O11 C107 C108 25.2(6) . . . . ?
C112 N11 C108 C107 -152.6(5) . . . . ?
P1 N11 C108 C107 5.5(6) . . . . ?
C112 N11 C108 C109 82.5(7) . . . . ?
P1 N11 C108 C109 -119.4(5) . . . . ?
O11 C107 C108 N11 -18.4(7) . . . . ?
O11 C107 C108 C109 103.6(6) . . . . ?
N11 C108 C109 C111 -173.1(5) . . . . ?
C107 C108 C109 C111 69.1(8) . . . . ?
N11 C108 C109 C110 64.7(7) . . . . ?
C107 C108 C109 C110 -53.2(8) . . . . ?
C108 N11 C112 C113 -96.4(7) . . . . ?
P1 N11 C112 C113 108.0(6) . . . . ?
N11 C112 C113 C118 145.4(6) . . . . ?
N11 C112 C113 C114 -42.3(8) . . . . ?
C118 C113 C114 C115 0.3(10) . . . . ?
C112 C113 C114 C115 -172.5(6) . . . . ?
C113 C114 C115 C116 -1.3(11) . . . . ?
C114 C115 C116 C117 1.0(12) . . . . ?
C115 C116 C117 C118 0.3(12) . . . . ?
C116 C117 C118 C113 -1.4(11) . . . . ?
C116 C117 C118 Br1 -178.0(6) . . . . ?
C114 C113 C118 C117 1.1(10) . . . . ?
C112 C113 C118 C117 173.8(6) . . . . ?
C114 C113 C118 Br1 177.7(5) . . . . ?
C112 C113 C118 Br1 -9.6(8) . . . . ?
O21 P2 C201 C206 105.7(6) . . . . ?
N21 P2 C201 C206 -152.2(6) . . . . ?
B2 P2 C201 C206 -20.1(7) . . . . ?
O21 P2 C201 C202 -73.7(6) . . . . ?
N21 P2 C201 C202 28.3(6) . . . . ?
B2 P2 C201 C202 160.5(6) . . . . ?
C206 C201 C202 C203 -0.8(10) . . . . ?
P2 C201 C202 C203 178.7(5) . . . . ?
C201 C202 C203 C204 -0.2(11) . . . . ?
C202 C203 C204 C205 1.1(13) . . . . ?
C203 C204 C205 C206 -0.9(14) . . . . ?
C202 C201 C206 C205 0.9(11) . . . . ?
P2 C201 C206 C205 -178.6(6) . . . . ?
C204 C205 C206 C201 -0.1(12) . . . . ?
P2 O21 C207 C208 29.2(6) . . . . ?
C212 N21 C208 C207 -153.1(5) . . . . ?
P2 N21 C208 C207 0.2(6) . . . . ?
C212 N21 C208 C209 82.9(6) . . . . ?
P2 N21 C208 C209 -123.8(5) . . . . ?
O21 C207 C208 N21 -17.5(6) . . . . ?
O21 C207 C208 C209 103.3(6) . . . . ?
N21 C208 C209 C211 69.7(7) . . . . ?
C207 C208 C209 C211 -47.2(8) . . . . ?
N21 C208 C209 C210 -167.6(5) . . . . ?
C207 C208 C209 C210 75.5(7) . . . . ?
C208 N21 C212 C213 -104.8(6) . . . . ?
P2 N21 C212 C213 104.5(6) . . . . ?
N21 C212 C213 C218 166.5(6) . . . . ?
N21 C212 C213 C214 -15.0(9) . . . . ?
C218 C213 C214 C215 0.3(10) . . . . ?
C212 C213 C214 C215 -178.4(6) . . . . ?
C213 C214 C215 C216 -0.9(11) . . . . ?
C214 C215 C216 C217 0.9(12) . . . . ?
C215 C216 C217 C218 -0.4(11) . . . . ?
C214 C213 C218 C217 0.3(11) . . . . ?
C212 C213 C218 C217 178.9(6) . . . . ?
C214 C213 C218 Br2 -175.1(5) . . . . ?
C212 C213 C218 Br2 3.5(9) . . . . ?
C216 C217 C218 C213 -0.2(11) . . . . ?
C216 C217 C218 Br2 175.3(6) . . . . ?
O31 P3 C301 C302 -73.9(6) . . . . ?
N31 P3 C301 C302 27.2(7) . . . . ?
B3 P3 C301 C302 159.7(6) . . . . ?
O31 P3 C301 C306 104.6(6) . . . . ?
N31 P3 C301 C306 -154.3(6) . . . . ?
B3 P3 C301 C306 -21.7(7) . . . . ?
C306 C301 C302 C303 -1.0(11) . . . . ?
P3 C301 C302 C303 177.5(6) . . . . ?
C301 C302 C303 C304 1.4(13) . . . . ?
C302 C303 C304 C305 -0.9(13) . . . . ?
C303 C304 C305 C306 0.0(13) . . . . ?
C302 C301 C306 C305 0.2(11) . . . . ?
P3 C301 C306 C305 -178.4(6) . . . . ?
C304 C305 C306 C301 0.3(12) . . . . ?
P3 O31 C307 C308 33.0(6) . . . . ?
C312 N31 C308 C309 80.0(7) . . . . ?
P3 N31 C308 C309 -121.5(5) . . . . ?
C312 N31 C308 C307 -154.5(5) . . . . ?
P3 N31 C308 C307 4.0(6) . . . . ?
O31 C307 C308 N31 -21.7(6) . . . . ?
O31 C307 C308 C309 100.3(6) . . . . ?
N31 C308 C309 C310 71.8(7) . . . . ?
C307 C308 C309 C310 -46.8(8) . . . . ?
N31 C308 C309 C311 -166.2(5) . . . . ?
C307 C308 C309 C311 75.3(7) . . . . ?
C308 N31 C312 C313 -102.7(6) . . . . ?
P3 N31 C312 C313 101.3(6) . . . . ?
N31 C312 C313 C314 -13.6(9) . . . . ?
N31 C312 C313 C318 166.5(6) . . . . ?
C318 C313 C314 C315 -0.3(10) . . . . ?
C312 C313 C314 C315 179.8(6) . . . . ?
C313 C314 C315 C316 0.8(11) . . . . ?
C314 C315 C316 C317 -1.0(11) . . . . ?
C315 C316 C317 C318 0.7(11) . . . . ?
C314 C313 C318 C317 0.1(10) . . . . ?
C312 C313 C318 C317 179.9(6) . . . . ?
C314 C313 C318 Br3 -175.5(5) . . . . ?
C312 C313 C318 Br3 4.3(9) . . . . ?
C316 C317 C318 C313 -0.3(11) . . . . ?
C316 C317 C318 Br3 175.3(5) . . . . ?
O41 P4 C401 C402 -70.2(6) . . . . ?
N41 P4 C401 C402 31.7(6) . . . . ?
B4 P4 C401 C402 164.4(6) . . . . ?
O41 P4 C401 C406 108.5(5) . . . . ?
N41 P4 C401 C406 -149.6(5) . . . . ?
B4 P4 C401 C406 -16.9(7) . . . . ?
C406 C401 C402 C403 0.6(11) . . . . ?
P4 C401 C402 C403 179.3(6) . . . . ?
C401 C402 C403 C404 -1.5(12) . . . . ?
C402 C403 C404 C405 2.0(12) . . . . ?
C403 C404 C405 C406 -1.5(12) . . . . ?
C404 C405 C406 C401 0.6(12) . . . . ?
C402 C401 C406 C405 -0.2(10) . . . . ?
P4 C401 C406 C405 -178.9(6) . . . . ?
P4 O41 C407 C408 27.0(6) . . . . ?
C412 N41 C408 C409 79.7(7) . . . . ?
P4 N41 C408 C409 -121.9(5) . . . . ?
C412 N41 C408 C407 -152.6(6) . . . . ?
P4 N41 C408 C407 5.8(6) . . . . ?
O41 C407 C408 N41 -19.2(7) . . . . ?
O41 C407 C408 C409 106.8(6) . . . . ?
N41 C408 C409 C411 62.3(8) . . . . ?
C407 C408 C409 C411 -60.5(8) . . . . ?
N41 C408 C409 C410 -171.5(6) . . . . ?
C407 C408 C409 C410 65.8(8) . . . . ?
C408 N41 C412 C413 -91.3(7) . . . . ?
P4 N41 C412 C413 112.5(6) . . . . ?
N41 C412 C413 C414 -52.0(8) . . . . ?
N41 C412 C413 C418 133.2(6) . . . . ?
C418 C413 C414 C415 0.3(9) . . . . ?
C412 C413 C414 C415 -174.9(6) . . . . ?
C413 C414 C415 C416 -1.2(10) . . . . ?
C414 C415 C416 C417 1.1(11) . . . . ?
C415 C416 C417 C418 -0.2(12) . . . . ?
C416 C417 C418 C413 -0.8(10) . . . . ?
C416 C417 C418 Br4 -177.7(6) . . . . ?
C414 C413 C418 C417 0.7(9) . . . . ?
C412 C413 C418 C417 175.7(6) . . . . ?
C414 C413 C418 Br4 177.5(4) . . . . ?
C412 C413 C418 Br4 -7.5(8) . . . . ?
